data_7706681
loop_
_publ_author_name
'De, Avik'
'Bala, Sukhen'
'Saha, Sayan'
'Das, Krishna Sundar'
'Akhtar, Sohel'
'Adhikary, Amit'
'Ghosh, Arijit'
'Huang, Guo-Zhang'
'Chowdhuri, Srijita Paul'
'Das, Benu Brata'
'Tong, Ming-Liang'
'Mondal, Raju'

_publ_section_title
;
 Lanthanide clusters of phenanthroline containing a pyridine-pyrazole
 based ligand: magnetism and cell imaging.
;
_journal_issue 10
_journal_name_full 'Dalton transactions (Cambridge, England : 2003)'
_journal_page_first 3593
_journal_page_last 3609
_journal_paper_doi 10.1039/d0dt04122j
_journal_volume 50
_journal_year 2021
_chemical_formula_sum 'C70 H54 Gd3 N31 O21'
_chemical_formula_weight 2137.19
_space_group_crystal_system orthorhombic
_space_group_IT_number 43
_space_group_name_Hall 'F 2 -2d'
_space_group_name_H-M_alt 'F d d 2'
_atom_sites_solution_hydrogens geom
_audit_creation_method SHELXL-2016/6
_audit_update_record
;
2021-01-21 deposited with the CCDC.	2021-02-24 downloaded from the CCDC.
;
_cell_angle_alpha 90
_cell_angle_beta 90
_cell_angle_gamma 90
_cell_formula_units_Z 8
_cell_length_a 32.418(2)
_cell_length_b 35.298(3)
_cell_length_c 13.7654(9)
_cell_measurement_reflns_used 19356
_cell_measurement_temperature 110(2)
_cell_measurement_theta_max 32.049
_cell_measurement_theta_min 2.362
_cell_volume 15751.6(19)
_computing_cell_refinement 'Bruker APEX-3'
_computing_data_collection 'Bruker APEX-3'
_computing_data_reduction 'Bruker SHELXTL'
_computing_molecular_graphics 'Bruker SHELXTL'
_computing_publication_material 'Bruker SHELXTL'
_computing_structure_refinement 'SHELXL-2016/6 (Sheldrick, 2016)'
_computing_structure_solution 'SHELXT 2014/5 (Sheldrick, 2014)'
_diffrn_ambient_temperature 110(2)
_diffrn_detector_area_resol_mean 8
_diffrn_measured_fraction_theta_full 0.998
_diffrn_measured_fraction_theta_max 0.999
_diffrn_measurement_device_type 'Bruker APEX-2 CCD area detector'
_diffrn_measurement_method '/w scans'
_diffrn_radiation_type MoK\a
_diffrn_radiation_wavelength 0.71073
_diffrn_reflns_av_R_equivalents 0.0858
_diffrn_reflns_av_unetI/netI 0.0752
_diffrn_reflns_Laue_measured_fraction_full 0.998
_diffrn_reflns_Laue_measured_fraction_max 0.999
_diffrn_reflns_limit_h_max 46
_diffrn_reflns_limit_h_min -44
_diffrn_reflns_limit_k_max 51
_diffrn_reflns_limit_k_min -48
_diffrn_reflns_limit_l_max 19
_diffrn_reflns_limit_l_min -19
_diffrn_reflns_number 54794
_diffrn_reflns_point_group_measured_fraction_full 0.998
_diffrn_reflns_point_group_measured_fraction_max 0.996
_diffrn_reflns_theta_full 25.242
_diffrn_reflns_theta_max 30.997
_diffrn_reflns_theta_min 2.308
_diffrn_source 'fine-focus sealed tube'
_exptl_absorpt_coefficient_mu 2.592
_exptl_absorpt_correction_T_max 1.00000000
_exptl_absorpt_correction_T_min 0.68247588
_exptl_absorpt_correction_type multi-scan
_exptl_absorpt_process_details 'SADABS v.2.03 (Bruker, 2001), R(int)=0.1351 before correction'
_exptl_crystal_colour Yellow
_exptl_crystal_density_diffrn 1.802
_exptl_crystal_density_meas ?
_exptl_crystal_density_method 'not measured'
_exptl_crystal_description Cube
_exptl_crystal_F_000 8408
_exptl_crystal_size_max 0.32
_exptl_crystal_size_mid 0.30
_exptl_crystal_size_min 0.30
_refine_diff_density_max 2.150
_refine_diff_density_min -1.888
_refine_diff_density_rms 0.161
_refine_ls_abs_structure_details
;
 Flack x determined using 4323 quotients [(I+)-(I-)]/[(I+)+(I-)]
 (Parsons, Flack and Wagner, Acta Cryst. B69 (2013) 249-259).
;
_refine_ls_abs_structure_Flack 0.017(10)
_refine_ls_extinction_method none
_refine_ls_goodness_of_fit_ref 1.080
_refine_ls_hydrogen_treatment constr
_refine_ls_matrix_type full
_refine_ls_number_parameters 567
_refine_ls_number_reflns 12497
_refine_ls_number_restraints 1
_refine_ls_restrained_S_all 1.080
_refine_ls_R_factor_all 0.0626
_refine_ls_R_factor_gt 0.0436
_refine_ls_shift/su_max 0.001
_refine_ls_shift/su_mean 0.000
_refine_ls_structure_factor_coef Fsqd
_refine_ls_weighting_details 'w=1/[\s^2^(Fo^2^)+(0.0423P)^2^+2.3493P] where P=(Fo^2^+2Fc^2^)/3'
_refine_ls_weighting_scheme calc
_refine_ls_wR_factor_gt 0.0960
_refine_ls_wR_factor_ref 0.1062
_reflns_Friedel_coverage 0.922
_reflns_Friedel_fraction_full 0.997
_reflns_Friedel_fraction_max 0.993
_reflns_number_gt 10460
_reflns_number_total 12497
_reflns_threshold_expression 'I > 2\s(I)'
_cod_data_source_file d0dt04122j2.cif
_cod_data_source_block Phen-Gd
_cod_depositor_comments
;
The following automatic conversions were performed:

data item '_exptl_crystal_density_meas' value 'not measured' was
changed to '?' -- the value is perceived as not measured.

Automatic conversion script
Id: cif_fix_values 7556 2019-12-06 15:28:31Z antanas 

 Adding full bibliography for 7706680--7706682.cif.
;
_cod_original_cell_volume 15751.9(19)
_cod_database_code 7706681
_shelx_shelxl_version_number 2016/6
_shelx_space_group_comment
;
The symmetry employed for this shelxl refinement is uniquely defined
by the following loop, which should always be used as a source of
symmetry information in preference to the above space-group names.
They are only intended as comments.
;
_shelx_estimated_absorpt_t_min 0.5094
_shelx_estimated_absorpt_t_max 0.7464

loop_
_space_group_symop_operation_xyz
'x, y, z'
'-x, -y, z'
'x+1/4, -y+1/4, z+1/4'
'-x+1/4, y+1/4, z+1/4'
'x, y+1/2, z+1/2'
'-x, -y+1/2, z+1/2'
'x+1/4, -y+3/4, z+3/4'
'-x+1/4, y+3/4, z+3/4'
'x+1/2, y, z+1/2'
'-x+1/2, -y, z+1/2'
'x+3/4, -y+1/4, z+3/4'
'-x+3/4, y+1/4, z+3/4'
'x+1/2, y+1/2, z'
'-x+1/2, -y+1/2, z'
'x+3/4, -y+3/4, z+1/4'
'-x+3/4, y+3/4, z+1/4'

loop_
_atom_site_label
_atom_site_type_symbol
_atom_site_fract_x
_atom_site_fract_y
_atom_site_fract_z
_atom_site_U_iso_or_equiv
_atom_site_adp_type
_atom_site_occupancy
_atom_site_site_symmetry_order
_atom_site_calc_flag
_atom_site_refinement_flags_posn
_atom_site_refinement_flags_adp
_atom_site_refinement_flags_occupancy
_atom_site_disorder_assembly
_atom_site_disorder_group
Gd1 Gd 0.000000 0.000000 0.23975(3) 0.01628(10) Uani 1 2 d S T P . .
Gd2 Gd -0.02703(2) 0.11586(2) 0.23054(2) 0.01870(8) Uani 1 1 d . . . . .
O1 O 0.02504(13) 0.06704(13) 0.2496(4) 0.0213(11) Uani 1 1 d . . . . .
O2 O -0.04193(15) 0.05067(14) 0.1780(4) 0.0210(10) Uani 1 1 d . . . . .
N1 N 0.1785(2) -0.0555(2) 0.3284(6) 0.0357(17) Uani 1 1 d . . . . .
N2 N 0.10617(18) -0.01395(17) 0.3138(5) 0.0249(13) Uani 1 1 d . . . . .
H2A H 0.102960 -0.037829 0.330467 0.030 Uiso 1 1 calc R U . . .
N3 N 0.07449(18) 0.00996(16) 0.2954(5) 0.0214(12) Uani 1 1 d . . . . .
N4 N 0.08028(17) 0.10881(16) 0.2466(6) 0.0283(15) Uani 1 1 d . . . . .
N5 N 0.04842(18) 0.13546(15) 0.2455(6) 0.0263(14) Uani 1 1 d . . . . .
N6 N -0.00968(19) 0.18733(17) 0.2719(5) 0.0232(12) Uani 1 1 d . . . . .
N7 N -0.08797(18) 0.16521(16) 0.2518(4) 0.0225(12) Uani 1 1 d . . . . .
N8 N -0.09903(19) 0.09963(19) 0.1658(5) 0.0250(13) Uani 1 1 d . . . . .
N9 N -0.10545(19) 0.06669(18) 0.1129(5) 0.0267(13) Uani 1 1 d . . . . .
N10 N -0.04323(19) -0.01525(18) 0.0847(5) 0.0236(13) Uani 1 1 d . . . . .
N11 N -0.0477(2) -0.04304(18) 0.0198(5) 0.0271(14) Uani 1 1 d . . . . .
H11A H -0.032199 -0.063478 0.017863 0.033 Uiso 1 1 calc R U . . .
N12 N -0.0625(4) -0.0911(3) -0.1320(9) 0.082(4) Uani 1 1 d . . . . .
C1 C 0.2140(3) -0.0751(3) 0.3346(7) 0.039(2) Uani 1 1 d . . . . .
H1B H 0.212363 -0.101874 0.341024 0.046 Uiso 1 1 calc R U . . .
C2 C 0.2525(3) -0.0588(3) 0.3321(8) 0.041(2) Uani 1 1 d . . . . .
H2B H 0.276587 -0.074045 0.337657 0.050 Uiso 1 1 calc R U . . .
C3 C 0.2557(2) -0.0205(3) 0.3215(7) 0.0318(18) Uani 1 1 d . . . . .
H3A H 0.281967 -0.008519 0.320168 0.038 Uiso 1 1 calc R U . . .
C4 C 0.2199(2) 0.0006(2) 0.3127(6) 0.0280(16) Uani 1 1 d . . . . .
H4B H 0.221147 0.027237 0.303931 0.034 Uiso 1 1 calc R U . . .
C5 C 0.1820(2) -0.0178(2) 0.3169(6) 0.0265(15) Uani 1 1 d . . . . .
C6 C 0.1433(2) 0.0030(2) 0.3035(6) 0.0234(14) Uani 1 1 d . . . . .
C7 C 0.1351(2) 0.0402(2) 0.2782(6) 0.0259(15) Uani 1 1 d . . . . .
H7A H 0.154560 0.059760 0.266464 0.031 Uiso 1 1 calc R U . . .
C8 C 0.0922(2) 0.0430(2) 0.2735(6) 0.0238(15) Uani 1 1 d . . . . .
C9 C 0.0638(2) 0.07481(19) 0.2546(6) 0.0231(15) Uani 1 1 d . . . . .
C10 C 0.0602(2) 0.1698(2) 0.2605(6) 0.0293(18) Uani 1 1 d . . . . .
H10A H 0.088705 0.176043 0.260435 0.035 Uiso 1 1 calc R U . . .
C11 C 0.0294(2) 0.1986(2) 0.2774(6) 0.0263(16) Uani 1 1 d . . . . .
C12 C 0.0410(3) 0.2355(2) 0.3043(7) 0.0338(19) Uani 1 1 d . . . . .
H12B H 0.069341 0.242282 0.308142 0.041 Uiso 1 1 calc R U . . .
C13 C 0.0111(3) 0.2615(2) 0.3247(6) 0.0347(19) Uani 1 1 d . . . . .
H13A H 0.018364 0.286671 0.341994 0.042 Uiso 1 1 calc R U . . .
C14 C -0.0306(3) 0.2507(2) 0.3199(6) 0.0300(17) Uani 1 1 d . . . . .
C15 C -0.0644(3) 0.2761(3) 0.3385(7) 0.042(2) Uani 1 1 d . . . . .
H15A H -0.058691 0.301243 0.359431 0.051 Uiso 1 1 calc R U . . .
C16 C -0.1037(3) 0.2654(3) 0.3273(8) 0.042(2) Uani 1 1 d . . . . .
H16A H -0.125362 0.283086 0.338458 0.051 Uiso 1 1 calc R U . . .
C17 C -0.1133(3) 0.2276(2) 0.2986(6) 0.0341(19) Uani 1 1 d . . . . .
C18 C -0.1543(3) 0.2148(3) 0.2837(7) 0.036(2) Uani 1 1 d . . . . .
H18A H -0.176862 0.231225 0.295913 0.043 Uiso 1 1 calc R U . . .
C19 C -0.1612(2) 0.1785(2) 0.2517(6) 0.0315(18) Uani 1 1 d . . . . .
H19A H -0.188492 0.169532 0.241378 0.038 Uiso 1 1 calc R U . . .
C20 C -0.1270(2) 0.15474(19) 0.2343(6) 0.0251(13) Uani 1 1 d . . . . .
C21 C -0.0814(2) 0.2013(2) 0.2818(5) 0.0249(15) Uani 1 1 d . . . . .
C22 C -0.0391(3) 0.2132(2) 0.2918(6) 0.0257(15) Uani 1 1 d . . . . .
C23 C -0.1322(2) 0.1177(2) 0.1902(6) 0.0244(16) Uani 1 1 d . . . . .
H23A H -0.158823 0.107237 0.179647 0.029 Uiso 1 1 calc R U . . .
C24 C -0.0735(2) 0.04484(19) 0.1216(5) 0.0205(14) Uani 1 1 d . . . . .
C25 C -0.0726(2) 0.0102(2) 0.0630(6) 0.0239(15) Uani 1 1 d . . . . .
C26 C -0.0960(2) -0.00138(19) -0.0168(7) 0.0291(16) Uani 1 1 d . . . . .
H26A H -0.118409 0.011586 -0.046246 0.035 Uiso 1 1 calc R U . . .
C27 C -0.0793(3) -0.0360(2) -0.0434(6) 0.0319(18) Uani 1 1 d . . . . .
C28 C -0.0892(3) -0.0626(2) -0.1215(8) 0.042(2) Uani 1 1 d . . . . .
C29 C -0.1235(3) -0.0578(3) -0.1789(7) 0.0356(19) Uani 1 1 d . . . . .
H29A H -0.140648 -0.036165 -0.171543 0.043 Uiso 1 1 calc R U . . .
C30 C -0.1323(3) -0.0852(2) -0.2479(7) 0.040(2) Uani 1 1 d . . . . .
H30A H -0.156566 -0.083462 -0.286302 0.048 Uiso 1 1 calc R U . . .
C31 C -0.1051(4) -0.1152(3) -0.2601(9) 0.055(3) Uani 1 1 d . . . . .
H31A H -0.109965 -0.134183 -0.307681 0.066 Uiso 1 1 calc R U . . .
C32 C -0.0711(5) -0.1166(3) -0.2010(11) 0.079(5) Uani 1 1 d . . . . .
H32A H -0.052407 -0.137003 -0.209666 0.095 Uiso 1 1 calc R U . . .
O1S O -0.00677(18) 0.02974(16) 0.4047(4) 0.0295(12) Uani 1 1 d . . . . .
O2S O 0.000000 0.000000 0.5426(6) 0.042(2) Uani 1 2 d S T P . .
N1S N 0.000000 0.000000 0.4532(7) 0.0259(19) Uani 1 2 d S T P . .
O1SA O -0.06854(18) 0.08905(17) 0.3630(4) 0.0320(13) Uani 1 1 d . . . . .
O2SA O -0.0143(2) 0.12011(18) 0.4083(5) 0.0388(16) Uani 1 1 d . . . . .
O3SA O -0.0530(3) 0.0923(2) 0.5176(5) 0.0509(19) Uani 1 1 d . . . . .
N1SA N -0.0455(2) 0.1000(2) 0.4332(5) 0.0325(16) Uani 1 1 d . . . . .
O1SB O -0.03328(19) 0.15703(17) 0.0833(4) 0.0355(14) Uani 1 1 d . . . . .
O2SB O -0.0015(3) 0.1063(2) 0.0614(6) 0.072(3) Uani 1 1 d . . . . .
O3SB O -0.0078(3) 0.1469(3) -0.0578(6) 0.079(3) Uani 1 1 d . . . . .
N1SB N -0.0138(3) 0.1373(2) 0.0259(6) 0.0370(18) Uani 1 1 d . . . . .
O1SS O 0.0961(3) 0.2094(3) 0.0730(7) 0.072(2) Uani 1 1 d . . . . .
N1SS N 0.1455(6) 0.1649(5) 0.0311(12) 0.114(6) Uani 1 1 d . . . . .
C1SS C 0.1079(6) 0.1767(5) 0.0520(10) 0.089(5) Uani 1 1 d . . . . .
H1SA H 0.086985 0.157857 0.050827 0.107 Uiso 1 1 calc R U . . .
C2SS C 0.1812(6) 0.1952(7) 0.0187(16) 0.160(11) Uani 1 1 d . . . . .
H2SA H 0.169090 0.220562 0.013270 0.192 Uiso 1 1 calc R U . . .
H2SB H 0.196995 0.189502 -0.040145 0.192 Uiso 1 1 calc R U . . .
H2SC H 0.199454 0.194254 0.075327 0.192 Uiso 1 1 calc R U . . .
C3SS C 0.1556(9) 0.1265(5) 0.0169(19) 0.169(12) Uani 1 1 d . . . . .
H3SA H 0.130605 0.111027 0.022148 0.203 Uiso 1 1 calc R U . . .
H3SB H 0.175533 0.118508 0.066338 0.203 Uiso 1 1 calc R U . . .
H3SC H 0.167728 0.123214 -0.047822 0.203 Uiso 1 1 calc R U . . .

loop_
_atom_site_aniso_label
_atom_site_aniso_U_11
_atom_site_aniso_U_22
_atom_site_aniso_U_33
_atom_site_aniso_U_23
_atom_site_aniso_U_13
_atom_site_aniso_U_12
Gd1 0.01339(18) 0.01496(18) 0.0205(2) 0.000 0.000 0.00012(14)
Gd2 0.01700(14) 0.01621(14) 0.02290(16) -0.00113(14) -0.00156(14) 0.00093(11)
O1 0.015(2) 0.018(2) 0.031(3) -0.002(2) -0.007(2) -0.0003(16)
O2 0.018(2) 0.018(2) 0.027(3) -0.005(2) -0.005(2) 0.0014(18)
N1 0.028(4) 0.027(3) 0.053(5) 0.001(3) -0.010(3) 0.003(3)
N2 0.019(3) 0.018(3) 0.038(4) 0.000(3) -0.005(3) 0.001(2)
N3 0.017(3) 0.017(3) 0.030(3) 0.000(2) -0.005(2) 0.003(2)
N4 0.012(2) 0.022(3) 0.051(5) -0.001(3) -0.007(3) 0.0009(19)
N5 0.020(3) 0.016(3) 0.042(4) 0.002(3) -0.010(3) -0.0037(19)
N6 0.027(3) 0.017(3) 0.025(3) 0.003(2) -0.006(2) -0.001(2)
N7 0.025(3) 0.022(3) 0.020(3) -0.004(2) -0.001(2) 0.002(2)
N8 0.021(3) 0.025(3) 0.030(3) -0.005(3) -0.001(3) 0.006(2)
N9 0.022(3) 0.024(3) 0.034(3) -0.007(3) -0.005(3) 0.003(2)
N10 0.022(3) 0.025(3) 0.024(3) -0.003(3) -0.005(2) 0.003(2)
N11 0.033(3) 0.019(3) 0.030(3) -0.008(2) -0.013(3) 0.005(2)
N12 0.099(8) 0.052(6) 0.094(8) -0.043(6) -0.067(7) 0.041(6)
C1 0.036(5) 0.026(4) 0.054(6) 0.004(4) -0.010(4) 0.006(3)
C2 0.038(5) 0.038(5) 0.047(6) -0.007(4) -0.009(4) 0.017(4)
C3 0.022(4) 0.040(5) 0.033(4) -0.006(4) -0.005(3) 0.004(3)
C4 0.021(4) 0.031(4) 0.032(4) -0.004(3) -0.005(3) 0.003(3)
C5 0.023(4) 0.023(4) 0.033(4) -0.002(3) -0.006(3) 0.002(3)
C6 0.022(3) 0.023(3) 0.026(4) -0.001(3) -0.005(3) -0.001(3)
C7 0.019(3) 0.027(4) 0.032(4) 0.002(3) -0.004(3) -0.003(3)
C8 0.019(3) 0.021(3) 0.031(4) -0.001(3) -0.005(3) -0.004(3)
C9 0.018(3) 0.018(3) 0.033(4) 0.000(3) -0.004(3) 0.001(2)
C10 0.023(4) 0.022(3) 0.042(5) 0.005(3) -0.008(3) -0.002(3)
C11 0.031(4) 0.016(3) 0.031(4) 0.001(3) -0.012(3) 0.000(3)
C12 0.043(5) 0.022(4) 0.037(5) 0.002(4) -0.015(4) -0.007(3)
C13 0.052(5) 0.025(4) 0.027(4) -0.006(3) -0.009(4) -0.007(4)
C14 0.044(5) 0.019(4) 0.027(4) -0.003(3) -0.001(3) 0.002(3)
C15 0.054(6) 0.026(4) 0.046(6) -0.012(4) 0.008(5) 0.001(4)
C16 0.048(6) 0.030(5) 0.048(6) -0.013(4) 0.011(4) 0.006(4)
C17 0.040(5) 0.030(4) 0.033(4) -0.010(4) 0.004(4) 0.011(3)
C18 0.032(5) 0.038(5) 0.037(5) -0.004(4) 0.004(4) 0.017(4)
C19 0.028(4) 0.034(4) 0.032(5) -0.004(3) 0.003(3) 0.011(3)
C20 0.024(3) 0.025(3) 0.026(3) 0.001(4) -0.001(3) 0.008(2)
C21 0.033(4) 0.022(3) 0.020(3) -0.001(3) -0.001(3) 0.010(3)
C22 0.038(4) 0.017(3) 0.022(3) 0.000(3) -0.006(3) 0.001(3)
C23 0.018(3) 0.025(4) 0.030(4) -0.001(3) -0.002(3) 0.004(3)
C24 0.019(3) 0.017(3) 0.026(4) -0.002(3) -0.006(3) -0.001(2)
C25 0.020(3) 0.022(3) 0.030(4) -0.002(3) -0.005(3) 0.001(3)
C26 0.028(4) 0.023(3) 0.035(4) -0.007(4) -0.014(4) 0.005(2)
C27 0.031(4) 0.025(4) 0.040(5) -0.008(3) -0.014(3) 0.002(3)
C28 0.055(6) 0.025(4) 0.047(6) -0.009(4) -0.023(5) 0.006(4)
C29 0.042(5) 0.033(4) 0.031(4) -0.005(4) -0.013(4) 0.001(4)
C30 0.047(5) 0.036(4) 0.037(5) 0.002(4) -0.020(4) -0.006(4)
C31 0.088(8) 0.036(5) 0.042(6) -0.017(5) -0.028(6) 0.004(5)
C32 0.104(11) 0.047(7) 0.086(10) -0.039(7) -0.059(9) 0.032(7)
O1S 0.031(3) 0.028(3) 0.030(3) 0.001(2) -0.001(2) 0.003(2)
O2S 0.045(6) 0.057(6) 0.023(4) 0.000 0.000 -0.021(5)
N1S 0.019(4) 0.034(5) 0.025(4) 0.000 0.000 -0.005(3)
O1SA 0.034(3) 0.034(3) 0.028(3) -0.001(3) 0.006(2) 0.002(2)
O2SA 0.052(4) 0.033(3) 0.031(3) -0.004(3) -0.011(3) -0.008(3)
O3SA 0.079(5) 0.049(4) 0.024(3) 0.000(3) 0.010(3) 0.017(4)
N1SA 0.043(4) 0.027(4) 0.028(4) -0.006(3) 0.004(3) 0.008(3)
O1SB 0.050(4) 0.027(3) 0.029(3) 0.006(3) 0.003(3) 0.017(3)
O2SB 0.119(8) 0.056(5) 0.042(4) 0.026(4) 0.036(5) 0.064(5)
O3SB 0.118(8) 0.078(6) 0.040(4) 0.032(4) 0.037(5) 0.059(6)
N1SB 0.046(5) 0.034(4) 0.031(4) 0.009(3) 0.007(3) 0.017(3)
O1SS 0.079(6) 0.072(6) 0.065(6) -0.003(5) -0.016(5) -0.020(5)
N1SS 0.116(13) 0.127(13) 0.100(11) -0.054(10) -0.020(9) 0.027(11)
C1SS 0.138(16) 0.084(11) 0.046(8) -0.017(8) 0.009(9) -0.038(11)
C2SS 0.101(14) 0.26(3) 0.121(18) -0.107(19) -0.012(12) -0.021(18)
C3SS 0.26(3) 0.099(15) 0.15(2) -0.045(15) -0.03(2) 0.069(19)

loop_
_atom_type_symbol
_atom_type_description
_atom_type_scat_dispersion_real
_atom_type_scat_dispersion_imag
_atom_type_scat_source
C C 0.0033 0.0016 'International Tables Vol C Tables 4.2.6.8 and 6.1.1.4'
H H 0.0000 0.0000 'International Tables Vol C Tables 4.2.6.8 and 6.1.1.4'
Gd Gd -0.1653 3.9035 'International Tables Vol C Tables 4.2.6.8 and 6.1.1.4'
N N 0.0061 0.0033 'International Tables Vol C Tables 4.2.6.8 and 6.1.1.4'
O O 0.0106 0.0060 'International Tables Vol C Tables 4.2.6.8 and 6.1.1.4'

loop_
_geom_angle_atom_site_label_1
_geom_angle_atom_site_label_2
_geom_angle_atom_site_label_3
_geom_angle
_geom_angle_site_symmetry_1
_geom_angle_site_symmetry_3
_geom_angle_publ_flag
O2 Gd1 O2 138.6(2) . 2 ?
O2 Gd1 O1 122.63(16) . 2 ?
O2 Gd1 O1 59.95(15) 2 2 ?
O2 Gd1 O1 59.94(15) . . ?
O2 Gd1 O1 122.63(16) 2 . ?
O1 Gd1 O1 173.8(2) 2 . ?
O2 Gd1 O1S 87.65(17) . . ?
O2 Gd1 O1S 132.89(18) 2 . ?
O1 Gd1 O1S 108.51(18) 2 . ?
O1 Gd1 O1S 65.44(18) . . ?
O2 Gd1 O1S 132.89(18) . 2 ?
O2 Gd1 O1S 87.65(17) 2 2 ?
O1 Gd1 O1S 65.44(18) 2 2 ?
O1 Gd1 O1S 108.51(18) . 2 ?
O1S Gd1 O1S 50.6(3) . 2 ?
O2 Gd1 N3 122.55(17) . . ?
O2 Gd1 N3 70.97(18) 2 . ?
O1 Gd1 N3 114.80(17) 2 . ?
O1 Gd1 N3 63.13(16) . . ?
O1S Gd1 N3 75.76(19) . . ?
O1S Gd1 N3 72.8(2) 2 . ?
O2 Gd1 N3 70.97(18) . 2 ?
O2 Gd1 N3 122.55(17) 2 2 ?
O1 Gd1 N3 63.13(16) 2 2 ?
O1 Gd1 N3 114.79(17) . 2 ?
O1S Gd1 N3 72.8(2) . 2 ?
O1S Gd1 N3 75.77(19) 2 2 ?
N3 Gd1 N3 145.1(3) . 2 ?
O2 Gd1 N10 82.02(18) . 2 ?
O2 Gd1 N10 63.92(18) 2 2 ?
O1 Gd1 N10 114.41(18) 2 2 ?
O1 Gd1 N10 71.07(19) . 2 ?
O1S Gd1 N10 134.4(2) . 2 ?
O1S Gd1 N10 141.15(19) 2 2 ?
N3 Gd1 N10 73.1(2) . 2 ?
N3 Gd1 N10 141.3(2) 2 2 ?
O2 Gd1 N10 63.92(18) . . ?
O2 Gd1 N10 82.02(18) 2 . ?
O1 Gd1 N10 71.06(19) 2 . ?
O1 Gd1 N10 114.42(18) . . ?
O1S Gd1 N10 141.15(19) . . ?
O1S Gd1 N10 134.4(2) 2 . ?
N3 Gd1 N10 141.3(2) . . ?
N3 Gd1 N10 73.1(2) 2 . ?
N10 Gd1 N10 70.3(3) 2 . ?
O1 Gd2 O1SA 91.55(18) . . ?
O1 Gd2 O2 60.27(15) . . ?
O1SA Gd2 O2 75.51(19) . . ?
O1 Gd2 O2SA 79.7(2) . . ?
O1SA Gd2 O2SA 51.9(2) . . ?
O2 Gd2 O2SA 112.21(19) . . ?
O1 Gd2 O2SB 76.9(2) . . ?
O1SA Gd2 O2SB 145.4(3) . . ?
O2 Gd2 O2SB 70.4(3) . . ?
O2SA Gd2 O2SB 150.7(3) . . ?
O1 Gd2 O1SB 123.82(18) . . ?
O1SA Gd2 O1SB 141.3(2) . . ?
O2 Gd2 O1SB 106.83(19) . . ?
O2SA Gd2 O1SB 140.9(2) . . ?
O2SB Gd2 O1SB 49.4(2) . . ?
O1 Gd2 N5 61.11(16) . . ?
O1SA Gd2 N5 124.8(2) . . ?
O2 Gd2 N5 117.77(17) . . ?
O2SA Gd2 N5 75.2(2) . . ?
O2SB Gd2 N5 78.1(3) . . ?
O1SB Gd2 N5 89.2(2) . . ?
O1 Gd2 N8 120.82(18) . . ?
O1SA Gd2 N8 70.9(2) . . ?
O2 Gd2 N8 60.65(18) . . ?
O2SA Gd2 N8 120.4(2) . . ?
O2SB Gd2 N8 87.0(3) . . ?
O1SB Gd2 N8 77.0(2) . . ?
N5 Gd2 N8 164.2(2) . . ?
O1 Gd2 N6 120.38(17) . . ?
O1SA Gd2 N6 108.9(2) . . ?
O2 Gd2 N6 175.30(19) . . ?
O2SA Gd2 N6 72.3(2) . . ?
O2SB Gd2 N6 105.0(3) . . ?
O1SB Gd2 N6 68.8(2) . . ?
N5 Gd2 N6 61.32(18) . . ?
N8 Gd2 N6 118.8(2) . . ?
O1 Gd2 N7 166.77(18) . . ?
O1SA Gd2 N7 76.28(19) . . ?
O2 Gd2 N7 120.06(17) . . ?
O2SA Gd2 N7 88.6(2) . . ?
O2SB Gd2 N7 116.1(2) . . ?
O1SB Gd2 N7 69.34(19) . . ?
N5 Gd2 N7 121.85(18) . . ?
N8 Gd2 N7 60.43(19) . . ?
N6 Gd2 N7 60.54(19) . . ?
C9 O1 Gd2 122.2(4) . . ?
C9 O1 Gd1 121.3(4) . . ?
Gd2 O1 Gd1 116.08(17) . . ?
C24 O2 Gd1 122.6(4) . . ?
C24 O2 Gd2 118.5(4) . . ?
Gd1 O2 Gd2 118.79(19) . . ?
C5 N1 C1 116.3(7) . . ?
C6 N2 N3 112.4(6) . . ?
C6 N2 H2A 123.8 . . ?
N3 N2 H2A 123.8 . . ?
C8 N3 N2 105.1(6) . . ?
C8 N3 Gd1 117.3(4) . . ?
N2 N3 Gd1 133.4(4) . . ?
C9 N4 N5 108.3(5) . . ?
C10 N5 N4 114.3(6) . . ?
C10 N5 Gd2 123.6(5) . . ?
N4 N5 Gd2 121.8(4) . . ?
C11 N6 C22 117.4(6) . . ?
C11 N6 Gd2 119.9(5) . . ?
C22 N6 Gd2 122.6(5) . . ?
C20 N7 C21 117.6(6) . . ?
C20 N7 Gd2 120.2(4) . . ?
C21 N7 Gd2 122.3(5) . . ?
C23 N8 N9 115.1(6) . . ?
C23 N8 Gd2 123.8(5) . . ?
N9 N8 Gd2 120.4(4) . . ?
C24 N9 N8 109.3(6) . . ?
N11 N10 C25 105.4(6) . . ?
N11 N10 Gd1 139.3(5) . . ?
C25 N10 Gd1 115.1(5) . . ?
N10 N11 C27 111.9(6) . . ?
N10 N11 H11A 124.0 . . ?
C27 N11 H11A 124.0 . . ?
C28 N12 C32 116.6(9) . . ?
N1 C1 C2 124.0(8) . . ?
N1 C1 H1B 118.0 . . ?
C2 C1 H1B 118.0 . . ?
C3 C2 C1 119.1(8) . . ?
C3 C2 H2B 120.5 . . ?
C1 C2 H2B 120.5 . . ?
C2 C3 C4 118.5(8) . . ?
C2 C3 H3A 120.7 . . ?
C4 C3 H3A 120.7 . . ?
C3 C4 C5 119.2(8) . . ?
C3 C4 H4B 120.4 . . ?
C5 C4 H4B 120.4 . . ?
N1 C5 C4 122.8(7) . . ?
N1 C5 C6 115.9(7) . . ?
C4 C5 C6 121.2(7) . . ?
N2 C6 C7 105.9(6) . . ?
N2 C6 C5 121.9(7) . . ?
C7 C6 C5 132.2(7) . . ?
C6 C7 C8 105.7(7) . . ?
C6 C7 H7A 127.2 . . ?
C8 C7 H7A 127.2 . . ?
N3 C8 C7 110.9(7) . . ?
N3 C8 C9 115.9(6) . . ?
C7 C8 C9 133.1(7) . . ?
O1 C9 N4 125.8(6) . . ?
O1 C9 C8 117.1(6) . . ?
N4 C9 C8 117.1(6) . . ?
N5 C10 C11 118.9(7) . . ?
N5 C10 H10A 120.6 . . ?
C11 C10 H10A 120.6 . . ?
N6 C11 C12 123.1(7) . . ?
N6 C11 C10 116.1(7) . . ?
C12 C11 C10 120.6(7) . . ?
C13 C12 C11 119.1(8) . . ?
C13 C12 H12B 120.5 . . ?
C11 C12 H12B 120.5 . . ?
C12 C13 C14 119.5(8) . . ?
C12 C13 H13A 120.2 . . ?
C14 C13 H13A 120.2 . . ?
C13 C14 C22 117.1(8) . . ?
C13 C14 C15 123.8(8) . . ?
C22 C14 C15 119.0(8) . . ?
C16 C15 C14 122.0(8) . . ?
C16 C15 H15A 119.0 . . ?
C14 C15 H15A 119.0 . . ?
C15 C16 C17 120.2(9) . . ?
C15 C16 H16A 119.9 . . ?
C17 C16 H16A 119.9 . . ?
C21 C17 C18 117.0(7) . . ?
C21 C17 C16 120.2(8) . . ?
C18 C17 C16 122.8(8) . . ?
C19 C18 C17 119.8(7) . . ?
C19 C18 H18A 120.1 . . ?
C17 C18 H18A 120.1 . . ?
C18 C19 C20 118.7(8) . . ?
C18 C19 H19A 120.7 . . ?
C20 C19 H19A 120.7 . . ?
N7 C20 C19 123.2(7) . . ?
N7 C20 C23 115.7(6) . . ?
C19 C20 C23 120.9(7) . . ?
N7 C21 C17 123.6(7) . . ?
N7 C21 C22 117.0(6) . . ?
C17 C21 C22 119.3(7) . . ?
N6 C22 C14 123.7(7) . . ?
N6 C22 C21 117.0(6) . . ?
C14 C22 C21 119.3(7) . . ?
N8 C23 C20 117.1(7) . . ?
N8 C23 H23A 121.4 . . ?
C20 C23 H23A 121.4 . . ?
N9 C24 O2 126.0(6) . . ?
N9 C24 C25 117.6(6) . . ?
O2 C24 C25 116.3(6) . . ?
N10 C25 C26 111.3(6) . . ?
N10 C25 C24 116.8(6) . . ?
C26 C25 C24 131.8(7) . . ?
C27 C26 C25 104.7(6) . . ?
C27 C26 H26A 127.6 . . ?
C25 C26 H26A 127.6 . . ?
N11 C27 C26 106.6(7) . . ?
N11 C27 C28 121.0(7) . . ?
C26 C27 C28 132.4(8) . . ?
N12 C28 C29 123.7(9) . . ?
N12 C28 C27 114.8(8) . . ?
C29 C28 C27 121.4(8) . . ?
C28 C29 C30 118.4(8) . . ?
C28 C29 H29A 120.8 . . ?
C30 C29 H29A 120.8 . . ?
C29 C30 C31 119.0(8) . . ?
C29 C30 H30A 120.5 . . ?
C31 C30 H30A 120.5 . . ?
C32 C31 C30 117.7(9) . . ?
C32 C31 H31A 121.1 . . ?
C30 C31 H31A 121.1 . . ?
N12 C32 C31 124.4(11) . . ?
N12 C32 H32A 117.8 . . ?
C31 C32 H32A 117.8 . . ?
N1S O1S Gd1 96.6(5) . . ?
O2S N1S O1S 121.9(5) . . ?
O2S N1S O1S 121.9(5) . 2 ?
O1S N1S O1S 116.2(9) . 2 ?
N1SA O1SA Gd2 97.1(5) . . ?
N1SA O2SA Gd2 95.7(5) . . ?
O3SA N1SA O2SA 122.5(8) . . ?
O3SA N1SA O1SA 122.3(8) . . ?
O2SA N1SA O1SA 115.2(7) . . ?
N1SB O1SB Gd2 98.6(5) . . ?
N1SB O2SB Gd2 98.0(5) . . ?
O3SB N1SB O1SB 122.1(8) . . ?
O3SB N1SB O2SB 124.0(8) . . ?
O1SB N1SB O2SB 113.8(7) . . ?
C1SS N1SS C3SS 123(2) . . ?
C1SS N1SS C2SS 119.0(16) . . ?
C3SS N1SS C2SS 117.7(19) . . ?
O1SS C1SS N1SS 128.6(16) . . ?
O1SS C1SS H1SA 115.7 . . ?
N1SS C1SS H1SA 115.7 . . ?
N1SS C2SS H2SA 109.5 . . ?
N1SS C2SS H2SB 109.5 . . ?
H2SA C2SS H2SB 109.5 . . ?
N1SS C2SS H2SC 109.5 . . ?
H2SA C2SS H2SC 109.5 . . ?
H2SB C2SS H2SC 109.5 . . ?
N1SS C3SS H3SA 109.5 . . ?
N1SS C3SS H3SB 109.5 . . ?
H3SA C3SS H3SB 109.5 . . ?
N1SS C3SS H3SC 109.5 . . ?
H3SA C3SS H3SC 109.5 . . ?
H3SB C3SS H3SC 109.5 . . ?

loop_
_geom_bond_atom_site_label_1
_geom_bond_atom_site_label_2
_geom_bond_distance
_geom_bond_site_symmetry_2
_geom_bond_publ_flag
Gd1 O2 2.402(5) . ?
Gd1 O2 2.402(5) 2 ?
Gd1 O1 2.505(5) 2 ?
Gd1 O1 2.505(5) . ?
Gd1 O1S 2.511(6) . ?
Gd1 O1S 2.511(6) 2 ?
Gd1 N3 2.558(6) . ?
Gd1 N3 2.558(6) 2 ?
Gd1 N10 2.609(6) 2 ?
Gd1 N10 2.609(6) . ?
Gd2 O1 2.426(4) . ?
Gd2 O1SA 2.456(6) . ?
Gd2 O2 2.460(5) . ?
Gd2 O2SA 2.487(7) . ?
Gd2 O2SB 2.494(7) . ?
Gd2 O1SB 2.502(6) . ?
Gd2 N5 2.550(6) . ?
Gd2 N8 2.563(6) . ?
Gd2 N6 2.647(6) . ?
Gd2 N7 2.650(6) . ?
O1 C9 1.289(8) . ?
O2 C24 1.303(8) . ?
N1 C5 1.345(10) . ?
N1 C1 1.347(10) . ?
N2 C6 1.351(9) . ?
N2 N3 1.353(8) . ?
N2 H2A 0.8800 . ?
N3 C8 1.334(9) . ?
N4 C9 1.318(9) . ?
N4 N5 1.397(8) . ?
N5 C10 1.286(9) . ?
N6 C11 1.329(9) . ?
N6 C22 1.349(10) . ?
N7 C20 1.340(9) . ?
N7 C21 1.355(9) . ?
N8 C23 1.296(9) . ?
N8 N9 1.387(9) . ?
N9 C24 1.296(9) . ?
N10 N11 1.335(9) . ?
N10 C25 1.343(9) . ?
N11 C27 1.366(10) . ?
N11 H11A 0.8800 . ?
N12 C28 1.334(12) . ?
N12 C32 1.339(14) . ?
C1 C2 1.375(13) . ?
C1 H1B 0.9500 . ?
C2 C3 1.365(13) . ?
C2 H2B 0.9500 . ?
C3 C4 1.385(11) . ?
C3 H3A 0.9500 . ?
C4 C5 1.389(11) . ?
C4 H4B 0.9500 . ?
C5 C6 1.465(10) . ?
C6 C7 1.385(10) . ?
C7 C8 1.394(10) . ?
C7 H7A 0.9500 . ?
C8 C9 1.475(10) . ?
C10 C11 1.444(10) . ?
C10 H10A 0.9500 . ?
C11 C12 1.407(10) . ?
C12 C13 1.365(13) . ?
C12 H12B 0.9500 . ?
C13 C14 1.404(12) . ?
C13 H13A 0.9500 . ?
C14 C22 1.407(10) . ?
C14 C15 1.441(12) . ?
C15 C16 1.338(14) . ?
C15 H15A 0.9500 . ?
C16 C17 1.428(12) . ?
C16 H16A 0.9500 . ?
C17 C21 1.409(10) . ?
C17 C18 1.418(13) . ?
C18 C19 1.373(12) . ?
C18 H18A 0.9500 . ?
C19 C20 1.410(9) . ?
C19 H19A 0.9500 . ?
C20 C23 1.450(10) . ?
C21 C22 1.442(11) . ?
C23 H23A 0.9500 . ?
C24 C25 1.464(10) . ?
C25 C26 1.396(11) . ?
C26 C27 1.385(10) . ?
C26 H26A 0.9500 . ?
C27 C28 1.464(12) . ?
C28 C29 1.372(12) . ?
C29 C30 1.386(12) . ?
C29 H29A 0.9500 . ?
C30 C31 1.388(13) . ?
C30 H30A 0.9500 . ?
C31 C32 1.370(15) . ?
C31 H31A 0.9500 . ?
C32 H32A 0.9500 . ?
O1S N1S 1.263(8) . ?
O2S N1S 1.230(12) . ?
O1SA N1SA 1.283(9) . ?
O2SA N1SA 1.280(10) . ?
O3SA N1SA 1.218(9) . ?
O1SB N1SB 1.230(9) . ?
O2SB N1SB 1.262(9) . ?
O3SB N1SB 1.216(9) . ?
O1SS C1SS 1.249(18) . ?
N1SS C1SS 1.32(2) . ?
N1SS C3SS 1.41(2) . ?
N1SS C2SS 1.58(2) . ?
C1SS H1SA 0.9500 . ?
C2SS H2SA 0.9800 . ?
C2SS H2SB 0.9800 . ?
C2SS H2SC 0.9800 . ?
C3SS H3SA 0.9800 . ?
C3SS H3SB 0.9800 . ?
C3SS H3SC 0.9800 . ?
